data_7215461
loop_
_publ_author_name
'Biet, Thomas'
'Avarvari, Narcis'

_publ_section_title
;
 Electroactive tetrathiafulvalene based pyridine-mono and
 -bis(1,2,3-triazoles) click ligands: synthesis, crystal structures and
 coordination chemistry
;
_journal_issue 29
_journal_name_full CrystEngComm
_journal_page_first 6612
_journal_paper_doi 10.1039/c4ce00736k
_journal_volume 16
_journal_year 2014
_chemical_formula_moiety 'C27 H23 N7 S8'
_chemical_formula_sum 'C27 H23 N7 S8'
_chemical_formula_weight 702.00
_chemical_name_systematic
;
 ?
;
_space_group_IT_number 15
_symmetry_cell_setting monoclinic
_symmetry_space_group_name_Hall '-C 2yc'
_symmetry_space_group_name_H-M 'C 1 2/c 1'
_atom_sites_solution_hydrogens geom
_atom_sites_solution_primary direct
_atom_sites_solution_secondary difmap
_audit_creation_method SHELXL-97
_cell_angle_alpha 90.00
_cell_angle_beta 98.853(14)
_cell_angle_gamma 90.00
_cell_formula_units_Z 4
_cell_length_a 11.2780(12)
_cell_length_b 31.812(3)
_cell_length_c 8.790(4)
_cell_measurement_reflns_used 3034
_cell_measurement_temperature 293(2)
_cell_measurement_theta_max 25.99
_cell_measurement_theta_min 3.66
_cell_volume 3116.1(15)
_computing_cell_refinement 'Dirax/1sq (Duisenberg & Schreurs, 1989-2000)'
_computing_data_collection KappaCCD
_computing_data_reduction 'Denzo and Scalepak'
_computing_structure_refinement 'SHELXL-97 (Sheldrick, 1997)'
_computing_structure_solution 'SHELXL-97 (Sheldrick, 1990)'
_diffrn_ambient_temperature 293(2)
_diffrn_measured_fraction_theta_full 0.992
_diffrn_measured_fraction_theta_max 0.992
_diffrn_measurement_device_type area_detector
_diffrn_measurement_method CCD
_diffrn_radiation_monochromator graphite
_diffrn_radiation_source 'fine-focus sealed tube'
_diffrn_radiation_type MoK\a
_diffrn_radiation_wavelength 0.71073
_diffrn_reflns_av_R_equivalents 0.0794
_diffrn_reflns_av_sigmaI/netI 0.0844
_diffrn_reflns_limit_h_max 13
_diffrn_reflns_limit_h_min -13
_diffrn_reflns_limit_k_max 39
_diffrn_reflns_limit_k_min -39
_diffrn_reflns_limit_l_max 10
_diffrn_reflns_limit_l_min -10
_diffrn_reflns_number 16122
_diffrn_reflns_theta_full 25.99
_diffrn_reflns_theta_max 25.99
_diffrn_reflns_theta_min 3.66
_exptl_absorpt_coefficient_mu 0.606
_exptl_absorpt_correction_T_max 0.7453
_exptl_absorpt_correction_T_min 0.6849
_exptl_absorpt_correction_type multi-scan
_exptl_absorpt_process_details sadabs
_exptl_crystal_colour orange
_exptl_crystal_density_diffrn 1.496
_exptl_crystal_density_meas ?
_exptl_crystal_density_method 'not measured'
_exptl_crystal_description needle
_exptl_crystal_F_000 1448
_exptl_crystal_size_max 0.4
_exptl_crystal_size_mid 0.1
_exptl_crystal_size_min 0.08
_refine_diff_density_max 0.389
_refine_diff_density_min -0.343
_refine_diff_density_rms 0.068
_refine_ls_extinction_method none
_refine_ls_goodness_of_fit_ref 1.047
_refine_ls_hydrogen_treatment constr
_refine_ls_matrix_type full
_refine_ls_number_parameters 191
_refine_ls_number_reflns 3034
_refine_ls_number_restraints 0
_refine_ls_restrained_S_all 1.047
_refine_ls_R_factor_all 0.1353
_refine_ls_R_factor_gt 0.0608
_refine_ls_shift/su_max 0.000
_refine_ls_shift/su_mean 0.000
_refine_ls_structure_factor_coef Fsqd
_refine_ls_weighting_details 'calc w=1/[\s^2^(Fo^2^)+(0.0407P)^2^+8.9855P] where P=(Fo^2^+2Fc^2^)/3'
_refine_ls_weighting_scheme calc
_refine_ls_wR_factor_gt 0.1107
_refine_ls_wR_factor_ref 0.1367
_reflns_number_gt 1721
_reflns_number_total 3034
_reflns_threshold_expression >2sigma(I)
_cod_data_source_file c4ce00736k2.cif
_cod_data_source_block 3
_cod_depositor_comments
;Adding full bibliography for 7215460--7215464.cif.

The following automatic conversions were performed:

'_exptl_crystal_density_meas' value 'not measured' was changed to '?'
- the value is perceived as not measured.

Automatic conversion script
Id: cif_fix_values 3008 2015-01-20 13:52:24Z robertas 
;
_cod_original_sg_symbol_H-M C2/c
_cod_database_code 7215461

loop_
_symmetry_equiv_pos_as_xyz
'x, y, z'
'-x, y, -z+1/2'
'x+1/2, y+1/2, z'
'-x+1/2, y+1/2, -z+1/2'
'-x, -y, -z'
'x, -y, z-1/2'
'-x+1/2, -y+1/2, -z'
'x+1/2, -y+1/2, z-1/2'

loop_
_atom_site_label
_atom_site_type_symbol
_atom_site_fract_x
_atom_site_fract_y
_atom_site_fract_z
_atom_site_U_iso_or_equiv
_atom_site_adp_type
_atom_site_occupancy
_atom_site_symmetry_multiplicity
_atom_site_calc_flag
_atom_site_refinement_flags
S1 S 0.37521(12) 0.02795(4) 0.39461(16) 0.0632(4) Uani 1 1 d .
S2 S 0.16681(12) 0.05156(4) 0.16688(14) 0.0544(4) Uani 1 1 d .
S3 S 0.43189(14) 0.12467(4) 0.47529(17) 0.0757(5) Uani 1 1 d .
S4 S 0.23777(11) 0.15195(4) 0.23189(13) 0.0501(4) Uani 1 1 d .
N1 N 0.5159(3) 0.24496(10) 0.5488(4) 0.0351(8) Uani 1 1 d .
N2 N 0.6150(3) 0.25720(12) 0.6447(4) 0.0460(10) Uani 1 1 d .
N3 N 0.6816(3) 0.22360(12) 0.6800(4) 0.0513(10) Uani 1 1 d .
N4 N 0.5000 0.28151(13) 0.2500 0.0302(11) Uani 1 2 d S
C1 C 0.2928(4) -0.01290(14) 0.2966(5) 0.0482(12) Uani 1 1 d .
C2 C 0.1983(4) -0.00252(14) 0.1927(5) 0.0489(12) Uani 1 1 d .
C3 C 0.2907(4) 0.06877(14) 0.2985(5) 0.0464(12) Uani 1 1 d .
C4 C 0.3161(4) 0.10976(14) 0.3279(5) 0.0482(12) Uani 1 1 d .
C5 C 0.4272(4) 0.17832(13) 0.4274(5) 0.0386(10) Uani 1 1 d .
C6 C 0.3392(4) 0.18951(13) 0.3155(5) 0.0413(11) Uani 1 1 d .
H6 H 0.3321 0.2173 0.2825 0.050 Uiso 1 1 calc R
C7 C 0.5190(4) 0.20318(13) 0.5202(4) 0.0362(10) Uani 1 1 d .
C8 C 0.6247(4) 0.19060(15) 0.6055(5) 0.0508(12) Uani 1 1 d .
H8 H 0.6533 0.1631 0.6112 0.061 Uiso 1 1 calc R
C9 C 0.3393(5) -0.05633(15) 0.3364(6) 0.0682(15) Uani 1 1 d .
H9A H 0.4083 -0.0547 0.4152 0.102 Uiso 1 1 calc R
H9B H 0.3614 -0.0694 0.2465 0.102 Uiso 1 1 calc R
H9C H 0.2780 -0.0727 0.3731 0.102 Uiso 1 1 calc R
C10 C 0.1155(5) -0.03212(16) 0.0955(6) 0.0686(15) Uani 1 1 d .
H10A H 0.0553 -0.0163 0.0304 0.103 Uiso 1 1 calc R
H10B H 0.0777 -0.0503 0.1609 0.103 Uiso 1 1 calc R
H10C H 0.1605 -0.0487 0.0331 0.103 Uiso 1 1 calc R
C11 C 0.4282(4) 0.27737(13) 0.4948(5) 0.0409(11) Uani 1 1 d .
H11A H 0.4185 0.2959 0.5797 0.049 Uiso 1 1 calc R
H11B H 0.3513 0.2643 0.4591 0.049 Uiso 1 1 calc R
C12 C 0.4658(4) 0.30285(13) 0.3663(5) 0.0376(10) Uani 1 1 d .
C13 C 0.4652(7) 0.34569(15) 0.3698(7) 0.090(2) Uani 1 1 d .
H13 H 0.4416 0.3600 0.4525 0.108 Uiso 1 1 calc R
C14 C 0.5000 0.3673(2) 0.2500 0.144(6) Uani 1 2 d S
H14 H 0.5000 0.3965 0.2500 0.173 Uiso 1 2 calc SR

loop_
_atom_site_aniso_label
_atom_site_aniso_U_11
_atom_site_aniso_U_22
_atom_site_aniso_U_33
_atom_site_aniso_U_23
_atom_site_aniso_U_13
_atom_site_aniso_U_12
S1 0.0605(9) 0.0390(7) 0.0802(9) -0.0034(6) -0.0207(7) 0.0021(6)
S2 0.0565(8) 0.0399(7) 0.0596(8) 0.0001(6) -0.0136(6) -0.0055(6)
S3 0.0877(11) 0.0319(7) 0.0885(10) 0.0073(7) -0.0466(8) -0.0040(7)
S4 0.0504(8) 0.0397(7) 0.0533(7) 0.0021(5) -0.0140(5) -0.0017(6)
N1 0.039(2) 0.033(2) 0.0333(19) -0.0054(15) 0.0022(15) 0.0010(16)
N2 0.046(2) 0.048(3) 0.040(2) -0.0082(17) -0.0053(17) -0.007(2)
N3 0.047(2) 0.050(3) 0.052(2) -0.001(2) -0.0101(18) 0.005(2)
N4 0.032(3) 0.024(3) 0.035(3) 0.000 0.006(2) 0.000
C1 0.050(3) 0.036(3) 0.057(3) -0.005(2) 0.004(2) 0.001(2)
C2 0.054(3) 0.036(3) 0.056(3) -0.001(2) 0.005(2) -0.006(2)
C3 0.047(3) 0.037(3) 0.050(3) 0.000(2) -0.008(2) -0.001(2)
C4 0.044(3) 0.041(3) 0.054(3) 0.000(2) -0.006(2) -0.004(2)
C5 0.043(3) 0.029(2) 0.043(2) -0.0006(19) 0.000(2) 0.000(2)
C6 0.042(3) 0.033(2) 0.046(3) 0.003(2) -0.001(2) -0.003(2)
C7 0.037(3) 0.037(3) 0.033(2) -0.0004(19) -0.0011(18) -0.001(2)
C8 0.049(3) 0.042(3) 0.055(3) -0.004(2) -0.012(2) 0.006(2)
C9 0.070(4) 0.039(3) 0.090(4) -0.002(3) -0.005(3) 0.008(3)
C10 0.076(4) 0.047(3) 0.076(4) -0.008(3) -0.010(3) -0.010(3)
C11 0.046(3) 0.037(3) 0.041(2) -0.007(2) 0.010(2) 0.002(2)
C12 0.043(3) 0.031(2) 0.040(2) -0.0008(19) 0.0072(19) -0.001(2)
C13 0.172(7) 0.025(3) 0.088(4) -0.008(3) 0.070(4) 0.004(3)
C14 0.317(17) 0.017(4) 0.131(9) 0.000 0.139(11) 0.000

loop_
_atom_type_symbol
_atom_type_description
_atom_type_scat_dispersion_real
_atom_type_scat_dispersion_imag
_atom_type_scat_source
C C 0.0033 0.0016 'International Tables Vol C Tables 4.2.6.8 and 6.1.1.4'
H H 0.0000 0.0000 'International Tables Vol C Tables 4.2.6.8 and 6.1.1.4'
N N 0.0061 0.0033 'International Tables Vol C Tables 4.2.6.8 and 6.1.1.4'
S S 0.1246 0.1234 'International Tables Vol C Tables 4.2.6.8 and 6.1.1.4'

loop_
_geom_angle_atom_site_label_1
_geom_angle_atom_site_label_2
_geom_angle_atom_site_label_3
_geom_angle
_geom_angle_site_symmetry_1
_geom_angle_site_symmetry_3
C1 S1 C3 96.0(2) . .
C3 S2 C2 95.4(2) . .
C5 S3 C4 95.4(2) . .
C6 S4 C4 94.2(2) . .
N2 N1 C7 110.9(3) . .
N2 N1 C11 117.0(3) . .
C7 N1 C11 132.1(3) . .
N3 N2 N1 107.5(3) . .
N2 N3 C8 107.8(3) . .
C12 N4 C12 118.8(5) . 2_655
C2 C1 C9 127.0(4) . .
C2 C1 S1 117.5(4) . .
C9 C1 S1 115.5(3) . .
C1 C2 C10 126.7(4) . .
C1 C2 S2 117.0(4) . .
C10 C2 S2 116.4(4) . .
C4 C3 S1 122.7(3) . .
C4 C3 S2 123.3(3) . .
S1 C3 S2 113.9(2) . .
C3 C4 S4 124.8(3) . .
C3 C4 S3 120.9(3) . .
S4 C4 S3 114.3(2) . .
C6 C5 C7 130.9(4) . .
C6 C5 S3 115.3(3) . .
C7 C5 S3 113.7(3) . .
C5 C6 S4 119.7(3) . .
N1 C7 C8 103.3(4) . .
N1 C7 C5 127.1(4) . .
C8 C7 C5 129.5(4) . .
N3 C8 C7 110.4(4) . .
N1 C11 C12 111.8(3) . .
N4 C12 C13 122.0(4) . .
N4 C12 C11 116.8(4) . .
C13 C12 C11 121.3(4) . .
C12 C13 C14 118.9(5) . .
C13 C14 C13 119.6(7) 2_655 .

loop_
_geom_bond_atom_site_label_1
_geom_bond_atom_site_label_2
_geom_bond_distance
_geom_bond_site_symmetry_2
S1 C1 1.746(5) .
S1 C3 1.749(4) .
S2 C3 1.759(4) .
S2 C2 1.764(5) .
S3 C5 1.757(4) .
S3 C4 1.757(4) .
S4 C6 1.737(4) .
S4 C4 1.751(5) .
N1 N2 1.349(5) .
N1 C7 1.354(5) .
N1 C11 1.457(5) .
N2 N3 1.316(5) .
N3 C8 1.347(6) .
N4 C12 1.333(5) .
N4 C12 1.333(5) 2_655
C1 C2 1.334(6) .
C1 C9 1.500(6) .
C2 C10 1.498(6) .
C3 C4 1.351(6) .
C5 C6 1.334(5) .
C5 C7 1.450(6) .
C7 C8 1.366(6) .
C11 C12 1.503(6) .
C12 C13 1.363(6) .
C13 C14 1.364(6) .
C14 C13 1.364(6) 2_655
